data_2213482
loop_
_publ_author_name
'Hai-Ping Huang'
'Hong-Wei Ma'

_publ_section_title
;(\m-3,5-Diphenylpyrazolato-\k^2^<i>N</i>:<i>N</i>')bis(2,2':6',2''-terpyridyl-\k^3^<i>N</i>)palladium(II)
 trinitrate
;
_journal_coeditor_code NG2236
_journal_issue 5
_journal_name_full 'Acta Crystallographica Section E'
_journal_page_first m1202
_journal_page_last m1203
_journal_paper_doi 10.1107/S1600536807013463
_journal_volume 63
_journal_year 2007
_chemical_formula_iupac '[Pd2 (C15 H22 N2) (C15 H11 N3)2] (N O3)3'
_chemical_formula_moiety 'C45 H33 N8 Pd2 3+, 3(N O3 -)'
_chemical_formula_sum 'C45 H33 N11 O9 Pd2'
_chemical_formula_weight 1084.62
_chemical_name_systematic
;
(\m-3,5-Diphenylpyrazolato-\k^2^N:N')bis(2,2':6',2''-terpyridyl-
\k^3^N)palladium(II) trinitrate
;
_space_group_IT_number 15
_symmetry_cell_setting monoclinic
_symmetry_space_group_name_Hall '-C 2yc'
_symmetry_space_group_name_H-M 'C 1 2/c 1'
_atom_sites_solution_hydrogens geom
_atom_sites_solution_primary direct
_atom_sites_solution_secondary difmap
_audit_creation_method SHELXL-97
_cell_angle_alpha 90.00
_cell_angle_beta 122.96(3)
_cell_angle_gamma 90.00
_cell_formula_units_Z 4
_cell_length_a 25.917(5)
_cell_length_b 12.191(2)
_cell_length_c 16.116(3)
_cell_measurement_reflns_used 4879
_cell_measurement_temperature 291(2)
_cell_measurement_theta_max 26.00
_cell_measurement_theta_min 1.51
_cell_volume 4272(2)
_computing_cell_refinement RAPID-AUTO
_computing_data_collection 'RAPID-AUTO (Rigaku, 1999)'
_computing_data_reduction RAPID-AUTO
_computing_molecular_graphics 'SHELXTL (Sheldrick, 2001)'
_computing_publication_material SHELXTL
_computing_structure_refinement 'SHELXL97 (Sheldrick, 1997)'
_computing_structure_solution 'SHELXS97 (Sheldrick, 1997)'
_diffrn_ambient_temperature 291(2)
_diffrn_measured_fraction_theta_full 0.971
_diffrn_measured_fraction_theta_max 0.971
_diffrn_measurement_device_type 'Rigaku R-AXIS RAPID IP'
_diffrn_measurement_method Oscillation
_diffrn_radiation_monochromator graphite
_diffrn_radiation_source 'Rotating Anode'
_diffrn_radiation_type MoK\a
_diffrn_radiation_wavelength 0.71073
_diffrn_reflns_av_R_equivalents 0.0454
_diffrn_reflns_av_sigmaI/netI 0.0429
_diffrn_reflns_limit_h_max 31
_diffrn_reflns_limit_h_min -31
_diffrn_reflns_limit_k_max 15
_diffrn_reflns_limit_k_min -15
_diffrn_reflns_limit_l_max 19
_diffrn_reflns_limit_l_min -19
_diffrn_reflns_number 7944
_diffrn_reflns_theta_full 26.00
_diffrn_reflns_theta_max 26.00
_diffrn_reflns_theta_min 1.92
_diffrn_standards_decay_% <1
_diffrn_standards_interval_count 0
_diffrn_standards_number 0
_exptl_absorpt_coefficient_mu 0.914
_exptl_absorpt_correction_T_max 0.8750
_exptl_absorpt_correction_T_min 0.8036
_exptl_absorpt_correction_type empirical
_exptl_absorpt_process_details '(ABSCOR; Higashi, 1995)'
_exptl_crystal_colour yellow
_exptl_crystal_density_diffrn 1.686
_exptl_crystal_density_method 'not measured'
_exptl_crystal_description block
_exptl_crystal_F_000 2176
_exptl_crystal_size_max 0.25
_exptl_crystal_size_mid 0.18
_exptl_crystal_size_min 0.15
_refine_diff_density_max 1.191
_refine_diff_density_min -0.499
_refine_ls_extinction_method none
_refine_ls_goodness_of_fit_ref 1.065
_refine_ls_hydrogen_treatment constr
_refine_ls_matrix_type full
_refine_ls_number_parameters 309
_refine_ls_number_reflns 4070
_refine_ls_number_restraints 19
_refine_ls_restrained_S_all 1.071
_refine_ls_R_factor_all 0.0896
_refine_ls_R_factor_gt 0.0513
_refine_ls_shift/su_max 0.001
_refine_ls_shift/su_mean 0.000
_refine_ls_structure_factor_coef Fsqd
_refine_ls_weighting_details 'calc w=1/[\s^2^(Fo^2^)+(0.026P)^2^] where P=(Fo^2^+2Fc^2^)/3'
_refine_ls_weighting_scheme calc
_refine_ls_wR_factor_gt 0.1362
_refine_ls_wR_factor_ref 0.1574
_reflns_number_gt 3366
_reflns_number_total 4070
_reflns_threshold_expression I>2\s(I)
_cod_data_source_file ng2236.cif
_cod_data_source_block I
_cod_original_sg_symbol_H-M 'C 2/c'
_cod_database_code 2213482
_cod_database_fobs_code 2213482

loop_
_symmetry_equiv_pos_as_xyz
'x, y, z'
'-x, y, -z+1/2'
'x+1/2, y+1/2, z'
'-x+1/2, y+1/2, -z+1/2'
'-x, -y, -z'
'x, -y, z-1/2'
'-x+1/2, -y+1/2, -z'
'x+1/2, -y+1/2, z-1/2'

loop_
_atom_site_type_symbol
_atom_site_label
_atom_site_fract_x
_atom_site_fract_y
_atom_site_fract_z
_atom_site_U_iso_or_equiv
_atom_site_adp_type
_atom_site_calc_flag
_atom_site_refinement_flags
_atom_site_occupancy
_atom_site_disorder_assembly
_atom_site_disorder_group
Pd Pd1 0.57057(2) 0.79833(4) 0.26226(4) 0.0345(2) Uani d . 1 . .
O O1 0.6589(4) 0.8024(6) 0.1476(7) 0.088(2) Uani d . 1 . .
O O2 0.6063(3) 0.9279(6) 0.0400(6) 0.080(2) Uani d . 1 . .
O O3 0.7020(4) 0.9180(7) 0.1066(8) 0.103(3) Uani d . 1 . .
O O4 0.5214(9) 0.4130(12) 0.2873(13) 0.141(5) Uani d PDU 0.50 A -1
O O5 0.5001(9) 0.5779(13) 0.2748(12) 0.141(5) Uani d PD 0.50 A -1
O O6 0.5705(8) 0.5150(15) 0.4131(10) 0.141(5) Uani d PD 0.50 A -1
N N1 0.6339(3) 0.7751(5) 0.4084(5) 0.0433(17) Uani d . 1 . .
N N2 0.6052(3) 0.6636(5) 0.2528(5) 0.0429(15) Uani d . 1 . .
N N3 0.5228(3) 0.7846(5) 0.1138(5) 0.0443(16) Uani d . 1 . .
N N4 0.5310(3) 0.9373(4) 0.2657(4) 0.0341(13) Uani d . 1 . .
N N5 0.6552(4) 0.8857(6) 0.0979(6) 0.0530(19) Uani d . 1 . .
N N6 0.5309(6) 0.5052(11) 0.3264(10) 0.098(6) Uani d PDU 0.50 A -1
C C1 0.6506(3) 0.8393(7) 0.4855(6) 0.0441(19) Uani d . 1 . .
H H1 0.6324 0.9080 0.4744 0.053 Uiso calc R 1 . .
C C2 0.6935(4) 0.8089(8) 0.5804(7) 0.057(2) Uani d . 1 . .
H H2 0.7026 0.8567 0.6316 0.069 Uiso calc R 1 . .
C C3 0.7234(5) 0.7106(8) 0.6026(7) 0.068(3) Uani d . 1 . .
H H3 0.7507 0.6878 0.6674 0.081 Uiso calc R 1 . .
C C4 0.7105(4) 0.6487(7) 0.5242(7) 0.061(3) Uani d . 1 . .
H H4 0.7333 0.5851 0.5354 0.073 Uiso calc R 1 . .
C C5 0.6640(4) 0.6762(5) 0.4252(6) 0.0423(19) Uani d . 1 . .
C C6 0.6512(3) 0.6177(7) 0.3368(6) 0.0437(19) Uani d . 1 . .
C C7 0.6774(4) 0.5217(7) 0.3301(7) 0.054(2) Uani d . 1 . .
H H7 0.7082 0.4868 0.3871 0.065 Uiso calc R 1 . .
C C8 0.6576(5) 0.4783(7) 0.2383(7) 0.062(3) Uani d . 1 . .
H H8 0.6766 0.4153 0.2348 0.075 Uiso calc R 1 . .
C C9 0.6108(4) 0.5247(7) 0.1515(8) 0.062(3) Uani d . 1 . .
H H9 0.5971 0.4944 0.0899 0.074 Uiso calc R 1 . .
C C10 0.5850(4) 0.6223(6) 0.1631(6) 0.0425(18) Uani d . 1 . .
C C11 0.5379(4) 0.6916(7) 0.0847(7) 0.052(2) Uani d . 1 . .
C C12 0.5096(5) 0.6714(8) -0.0187(7) 0.068(3) Uani d . 1 . .
H H12 0.5204 0.6095 -0.0396 0.081 Uiso calc R 1 . .
C C13 0.4662(4) 0.7432(9) -0.0877(7) 0.062(2) Uani d . 1 . .
H H13 0.4458 0.7280 -0.1550 0.074 Uiso calc R 1 . .
C C14 0.4543(4) 0.8348(8) -0.0557(7) 0.056(2) Uani d . 1 . .
H H14 0.4263 0.8856 -0.1009 0.067 Uiso calc R 1 . .
C C15 0.4845(4) 0.8547(7) 0.0478(7) 0.047(2) Uani d . 1 . .
H H15 0.4766 0.9199 0.0689 0.057 Uiso calc R 1 . .
C C16 0.5000 1.1107(9) 0.2500 0.036(2) Uani d S 1 . .
H H16 0.5000 1.1869 0.2500 0.043 Uiso calc SR 1 . .
C C17 0.5501(3) 1.0417(5) 0.2761(6) 0.0333(16) Uani d . 1 . .
C C18 0.6124(3) 1.0742(6) 0.3052(6) 0.0395(18) Uani d . 1 . .
C C19 0.6449(4) 1.0168(7) 0.2758(7) 0.047(2) Uani d . 1 . .
H H19 0.6297 0.9520 0.2400 0.057 Uiso calc R 1 . .
C C20 0.7026(4) 1.0597(8) 0.3018(8) 0.057(2) Uani d . 1 . .
H H20 0.7257 1.0206 0.2836 0.068 Uiso calc R 1 . .
C C21 0.7244(4) 1.1498(10) 0.3491(7) 0.063(3) Uani d . 1 . .
H H21 0.7626 1.1745 0.3645 0.075 Uiso calc R 1 . .
C C22 0.6911(4) 1.2112(8) 0.3779(7) 0.069(3) Uani d . 1 . .
H H22 0.7067 1.2774 0.4110 0.082 Uiso calc R 1 . .
C C23 0.6358(5) 1.1737(8) 0.3572(7) 0.064(3) Uani d . 1 . .
H H23 0.6138 1.2134 0.3772 0.077 Uiso calc R 1 . .

loop_
_atom_site_aniso_label
_atom_site_aniso_U_11
_atom_site_aniso_U_22
_atom_site_aniso_U_33
_atom_site_aniso_U_12
_atom_site_aniso_U_13
_atom_site_aniso_U_23
Pd1 0.0305(3) 0.0271(3) 0.0382(4) 0.0021(2) 0.0138(3) 0.0018(3)
O1 0.081(5) 0.089(6) 0.109(7) 0.027(4) 0.061(5) 0.021(5)
O2 0.059(4) 0.079(5) 0.083(5) 0.017(4) 0.027(4) 0.025(4)
O3 0.086(6) 0.085(6) 0.158(9) -0.022(5) 0.080(6) -0.017(6)
O4 0.166(9) 0.142(7) 0.133(9) -0.032(7) 0.092(7) 0.010(7)
O5 0.166(9) 0.142(7) 0.133(9) -0.032(7) 0.092(7) 0.010(7)
O6 0.166(9) 0.142(7) 0.133(9) -0.032(7) 0.092(7) 0.010(7)
N1 0.032(3) 0.027(3) 0.051(4) 0.006(3) 0.009(3) 0.003(3)
N2 0.050(4) 0.031(3) 0.042(4) 0.002(3) 0.021(3) 0.009(3)
N3 0.032(3) 0.043(4) 0.054(4) 0.007(3) 0.021(3) -0.003(3)
N4 0.039(3) 0.025(3) 0.033(3) 0.000(3) 0.015(3) -0.003(3)
N5 0.056(5) 0.038(4) 0.077(6) 0.009(4) 0.044(4) 0.014(4)
N6 0.086(9) 0.076(9) 0.150(11) -0.030(7) 0.075(8) 0.032(8)
C1 0.041(4) 0.033(4) 0.047(5) 0.005(3) 0.017(4) -0.001(4)
C2 0.044(5) 0.069(6) 0.038(5) 0.013(4) 0.009(4) -0.006(5)
C3 0.072(7) 0.085(7) 0.025(4) 0.015(6) 0.012(4) 0.006(5)
C4 0.053(5) 0.041(5) 0.056(6) 0.015(4) 0.008(4) 0.016(5)
C5 0.064(5) 0.021(3) 0.032(4) 0.012(3) 0.020(4) 0.009(3)
C6 0.039(4) 0.047(4) 0.039(4) 0.008(4) 0.017(4) 0.006(4)
C7 0.054(5) 0.037(4) 0.050(6) 0.011(4) 0.014(4) 0.003(4)
C8 0.073(6) 0.040(4) 0.060(6) 0.029(5) 0.028(5) 0.012(5)
C9 0.079(7) 0.050(5) 0.078(7) 0.015(5) 0.057(6) 0.001(5)
C10 0.059(5) 0.027(4) 0.042(4) -0.003(4) 0.028(4) -0.001(3)
C11 0.037(4) 0.048(5) 0.054(5) 0.004(4) 0.014(4) 0.013(4)
C12 0.071(7) 0.063(6) 0.057(6) 0.016(5) 0.027(5) -0.012(5)
C13 0.062(6) 0.070(6) 0.042(5) 0.007(5) 0.020(5) 0.001(5)
C14 0.045(5) 0.061(5) 0.049(5) 0.002(4) 0.017(4) 0.022(5)
C15 0.042(4) 0.042(4) 0.059(5) 0.009(4) 0.028(4) 0.013(4)
C16 0.038(5) 0.039(5) 0.021(5) 0.000 0.010(4) 0.000
C17 0.031(4) 0.022(3) 0.039(4) -0.009(3) 0.014(3) -0.004(3)
C18 0.049(5) 0.025(3) 0.040(4) -0.008(3) 0.021(4) 0.006(3)
C19 0.042(5) 0.042(5) 0.060(6) -0.001(4) 0.030(4) 0.007(4)
C20 0.049(5) 0.058(5) 0.068(6) 0.001(5) 0.036(5) 0.016(5)
C21 0.043(5) 0.088(7) 0.051(6) -0.003(5) 0.022(5) 0.023(6)
C22 0.054(6) 0.073(6) 0.040(5) -0.034(5) 0.000(4) 0.011(5)
C23 0.071(7) 0.059(6) 0.052(6) -0.015(5) 0.026(5) -0.007(5)

loop_
_atom_type_symbol
_atom_type_description
_atom_type_scat_dispersion_real
_atom_type_scat_dispersion_imag
_atom_type_scat_source
C C 0.0033 0.0016 'International Tables Vol C Tables 4.2.6.8 and 6.1.1.4'
H H 0.0000 0.0000 'International Tables Vol C Tables 4.2.6.8 and 6.1.1.4'
N N 0.0061 0.0033 'International Tables Vol C Tables 4.2.6.8 and 6.1.1.4'
O O 0.0106 0.0060 'International Tables Vol C Tables 4.2.6.8 and 6.1.1.4'
Pd Pd -0.9988 1.0072 'International Tables Vol C Tables 4.2.6.8 and 6.1.1.4'

loop_
_geom_angle_atom_site_label_1
_geom_angle_atom_site_label_2
_geom_angle_atom_site_label_3
_geom_angle_site_symmetry_1
_geom_angle_site_symmetry_3
_geom_angle
_geom_angle_publ_flag
N2 Pd1 N4 . . 177.3(3) y
N2 Pd1 N3 . . 81.2(3) y
N4 Pd1 N3 . . 96.4(2) y
N2 Pd1 N1 . . 81.6(3) y
N4 Pd1 N1 . . 100.9(2) y
N3 Pd1 N1 . . 162.4(3) y
C1 N1 C5 . . 118.1(7) ?
C1 N1 Pd1 . . 130.6(5) ?
C5 N1 Pd1 . . 111.3(5) ?
C10 N2 C6 . . 122.8(7) ?
C10 N2 Pd1 . . 118.9(5) ?
C6 N2 Pd1 . . 118.2(6) ?
C15 N3 C11 . . 119.9(8) ?
C15 N3 Pd1 . . 128.1(6) ?
C11 N3 Pd1 . . 111.8(6) ?
C17 N4 N4 . 2_655 108.5(4) ?
C17 N4 Pd1 . . 130.4(5) ?
N4 N4 Pd1 2_655 . 119.8(2) y
O2 N5 O3 . . 121.1(8) ?
O2 N5 O1 . . 121.3(8) ?
O3 N5 O1 . . 117.5(8) ?
O5 N6 O6 . . 124.3(10) ?
O5 N6 O4 . . 116.7(10) ?
O6 N6 O4 . . 118.9(10) ?
N1 C1 C2 . . 122.8(8) ?
N1 C1 H1 . . 118.6 ?
C2 C1 H1 . . 118.6 ?
C1 C2 C3 . . 122.2(9) ?
C1 C2 H2 . . 118.9 ?
C3 C2 H2 . . 118.9 ?
C4 C3 C2 . . 115.4(8) ?
C4 C3 H3 . . 122.3 ?
C2 C3 H3 . . 122.3 ?
C3 C4 C5 . . 123.1(8) ?
C3 C4 H4 . . 118.4 ?
C5 C4 H4 . . 118.4 ?
N1 C5 C4 . . 118.0(7) ?
N1 C5 C6 . . 115.6(7) ?
C4 C5 C6 . . 125.7(7) ?
N2 C6 C7 . . 118.4(8) ?
N2 C6 C5 . . 112.7(7) ?
C7 C6 C5 . . 128.8(8) ?
C8 C7 C6 . . 119.6(8) ?
C8 C7 H7 . . 120.2 ?
C6 C7 H7 . . 120.2 ?
C9 C8 C7 . . 122.6(8) ?
C9 C8 H8 . . 118.7 ?
C7 C8 H8 . . 118.7 ?
C8 C9 C10 . . 115.2(9) ?
C8 C9 H9 . . 122.4 ?
C10 C9 H9 . . 122.4 ?
N2 C10 C9 . . 121.2(8) ?
N2 C10 C11 . . 111.7(7) ?
C9 C10 C11 . . 127.0(8) ?
N3 C11 C12 . . 118.9(8) ?
N3 C11 C10 . . 116.5(8) ?
C12 C11 C10 . . 124.6(8) ?
C13 C12 C11 . . 120.4(9) ?
C13 C12 H12 . . 119.8 ?
C11 C12 H12 . . 119.8 ?
C14 C13 C12 . . 118.5(9) ?
C14 C13 H13 . . 120.8 ?
C12 C13 H13 . . 120.8 ?
C13 C14 C15 . . 120.0(8) ?
C13 C14 H14 . . 120.0 ?
C15 C14 H14 . . 120.0 ?
N3 C15 C14 . . 122.2(8) ?
N3 C15 H15 . . 118.9 ?
C14 C15 H15 . . 118.9 ?
C17 C16 C17 2_655 . 106.5(9) ?
C17 C16 H16 2_655 . 126.7 ?
C17 C16 H16 . . 126.7 ?
N4 C17 C16 . . 108.2(6) ?
N4 C17 C18 . . 124.1(6) ?
C16 C17 C18 . . 127.6(6) ?
C19 C18 C23 . . 120.0(8) ?
C19 C18 C17 . . 122.0(7) ?
C23 C18 C17 . . 117.7(8) ?
C18 C19 C20 . . 117.4(8) ?
C18 C19 H19 . . 121.3 ?
C20 C19 H19 . . 121.3 ?
C21 C20 C19 . . 123.2(9) ?
C21 C20 H20 . . 118.4 ?
C19 C20 H20 . . 118.4 ?
C20 C21 C22 . . 120.3(9) ?
C20 C21 H21 . . 119.8 ?
C22 C21 H21 . . 119.8 ?
C23 C22 C21 . . 119.7(10) ?
C23 C22 H22 . . 120.1 ?
C21 C22 H22 . . 120.1 ?
C22 C23 C18 . . 119.3(10) ?
C22 C23 H23 . . 120.3 ?
C18 C23 H23 . . 120.3 ?

loop_
_geom_bond_atom_site_label_1
_geom_bond_atom_site_label_2
_geom_bond_site_symmetry_2
_geom_bond_distance
_geom_bond_publ_flag
Pd1 N2 . 1.917(7) y
Pd1 N4 . 1.997(5) y
Pd1 N3 . 2.015(7) y
Pd1 N1 . 2.029(7) y
O1 N5 . 1.265(10) ?
O2 N5 . 1.205(9) ?
O3 N5 . 1.208(9) ?
O4 N6 . 1.246(9) ?
O5 N6 . 1.180(9) ?
O6 N6 . 1.208(9) ?
N1 C1 . 1.326(11) ?
N1 C5 . 1.381(9) ?
N2 C10 . 1.340(10) ?
N2 C6 . 1.346(10) ?
N3 C15 . 1.303(10) ?
N3 C11 . 1.362(10) ?
N4 C17 . 1.343(8) ?
N4 N4 2_655 1.400(10) y
C1 C2 . 1.364(12) ?
C1 H1 . 0.9300 ?
C2 C3 . 1.365(12) ?
C2 H2 . 0.9300 ?
C3 C4 . 1.349(13) ?
C3 H3 . 0.9300 ?
C4 C5 . 1.421(11) ?
C4 H4 . 0.9300 ?
C5 C6 . 1.460(11) ?
C6 C7 . 1.388(11) ?
C7 C8 . 1.380(13) ?
C7 H7 . 0.9300 ?
C8 C9 . 1.378(13) ?
C8 H8 . 0.9300 ?
C9 C10 . 1.427(11) ?
C9 H9 . 0.9300 ?
C10 C11 . 1.457(11) ?
C11 C12 . 1.430(13) ?
C12 C13 . 1.380(13) ?
C12 H12 . 0.9300 ?
C13 C14 . 1.335(14) ?
C13 H13 . 0.9300 ?
C14 C15 . 1.426(13) ?
C14 H14 . 0.9300 ?
C15 H15 . 0.9300 ?
C16 C17 2_655 1.404(10) ?
C16 C17 . 1.404(10) ?
C16 H16 . 0.9300 ?
C17 C18 . 1.471(10) ?
C18 C19 . 1.363(11) ?
C18 C23 . 1.410(11) ?
C19 C20 . 1.415(11) ?
C19 H19 . 0.9300 ?
C20 C21 . 1.280(13) ?
C20 H20 . 0.9300 ?
C21 C22 . 1.397(15) ?
C21 H21 . 0.9300 ?
C22 C23 . 1.362(13) ?
C22 H22 . 0.9300 ?
C23 H23 . 0.9300 ?

loop_
_geom_hbond_atom_site_label_D
_geom_hbond_atom_site_label_H
_geom_hbond_atom_site_label_A
_geom_hbond_site_symmetry_A
_geom_hbond_distance_DH
_geom_hbond_distance_HA
_geom_hbond_distance_DA
_geom_hbond_angle_DHA
C1 H1 O2 6_576 0.93 2.52 3.350(10) 149
C7 H7 O3 4_645 0.93 2.42 2.99(2) 119
C9 H9 O6 6_565 0.93 2.54 3.42(2) 158
C12 H12 O6 6_565 0.93 2.38 3.28(2) 164

loop_
_geom_torsion_atom_site_label_1
_geom_torsion_atom_site_label_2
_geom_torsion_atom_site_label_3
_geom_torsion_atom_site_label_4
_geom_torsion_site_symmetry_1
_geom_torsion_site_symmetry_4
_geom_torsion
N2 Pd1 N1 C1 . . 173.5(8)
N4 Pd1 N1 C1 . . -7.4(8)
N3 Pd1 N1 C1 . . 161.1(8)
N2 Pd1 N1 C5 . . -4.4(6)
N4 Pd1 N1 C5 . . 174.6(5)
N3 Pd1 N1 C5 . . -16.8(12)
N3 Pd1 N2 C10 . . -0.7(6)
N1 Pd1 N2 C10 . . -176.9(6)
N3 Pd1 N2 C6 . . 175.9(6)
N1 Pd1 N2 C6 . . -0.4(6)
N2 Pd1 N3 C15 . . -174.6(7)
N4 Pd1 N3 C15 . . 6.5(7)
N1 Pd1 N3 C15 . . -162.1(8)
N2 Pd1 N3 C11 . . 1.0(6)
N4 Pd1 N3 C11 . . -177.9(5)
N1 Pd1 N3 C11 . . 13.5(12)
N3 Pd1 N4 C17 . . -97.7(7)
N1 Pd1 N4 C17 . . 78.8(7)
N3 Pd1 N4 N4 . 2_655 67.7(7)
N1 Pd1 N4 N4 . 2_655 -115.8(7)
C5 N1 C1 C2 . . -4.0(13)
Pd1 N1 C1 C2 . . 178.2(7)
N1 C1 C2 C3 . . 1.6(15)
C1 C2 C3 C4 . . 4.0(16)
C2 C3 C4 C5 . . -7.3(16)
C1 N1 C5 C4 . . 0.8(12)
Pd1 N1 C5 C4 . . 179.0(7)
C1 N1 C5 C6 . . -170.0(7)
Pd1 N1 C5 C6 . . 8.2(9)
C3 C4 C5 N1 . . 5.1(15)
C3 C4 C5 C6 . . 174.8(10)
C10 N2 C6 C7 . . -1.9(12)
Pd1 N2 C6 C7 . . -178.3(6)
C10 N2 C6 C5 . . -178.8(7)
Pd1 N2 C6 C5 . . 4.8(9)
N1 C5 C6 N2 . . -8.7(10)
C4 C5 C6 N2 . . -178.7(8)
N1 C5 C6 C7 . . 174.9(9)
C4 C5 C6 C7 . . 4.9(15)
N2 C6 C7 C8 . . 2.3(13)
C5 C6 C7 C8 . . 178.6(9)
C6 C7 C8 C9 . . -2.1(15)
C7 C8 C9 C10 . . 1.2(14)
C6 N2 C10 C9 . . 1.1(12)
Pd1 N2 C10 C9 . . 177.5(6)
C6 N2 C10 C11 . . -176.2(7)
Pd1 N2 C10 C11 . . 0.2(9)
C8 C9 C10 N2 . . -0.7(12)
C8 C9 C10 C11 . . 176.1(8)
C15 N3 C11 C12 . . -1.9(12)
Pd1 N3 C11 C12 . . -177.9(7)
C15 N3 C11 C10 . . 174.8(7)
Pd1 N3 C11 C10 . . -1.2(9)
N2 C10 C11 N3 . . 0.7(11)
C9 C10 C11 N3 . . -176.4(8)
N2 C10 C11 C12 . . 177.2(8)
C9 C10 C11 C12 . . 0.1(15)
N3 C11 C12 C13 . . -2.1(15)
C10 C11 C12 C13 . . -178.5(9)
C11 C12 C13 C14 . . 4.1(16)
C12 C13 C14 C15 . . -2.2(14)
C11 N3 C15 C14 . . 3.9(12)
Pd1 N3 C15 C14 . . 179.2(6)
C13 C14 C15 N3 . . -1.9(13)
N4 N4 C17 C16 2_655 . -0.8(9)
Pd1 N4 C17 C16 . . 165.8(4)
N4 N4 C17 C18 2_655 . -178.0(7)
Pd1 N4 C17 C18 . . -11.3(11)
C17 C16 C17 N4 2_655 . 0.3(4)
C17 C16 C17 C18 2_655 . 177.3(9)
N4 C17 C18 C19 . . 35.3(12)
C16 C17 C18 C19 . . -141.2(7)
N4 C17 C18 C23 . . -150.8(8)
C16 C17 C18 C23 . . 32.7(11)
C23 C18 C19 C20 . . 1.6(12)
C17 C18 C19 C20 . . 175.4(7)
C18 C19 C20 C21 . . -1.5(13)
C19 C20 C21 C22 . . 0.0(14)
C20 C21 C22 C23 . . 1.4(14)
C21 C22 C23 C18 . . -1.2(14)
C19 C18 C23 C22 . . -0.3(13)
C17 C18 C23 C22 . . -174.4(8)
